data_7034606
loop_
_publ_author_name
'Kalden, Diana'
'Krieck, Sven'
'G\"orls, Helmar'
'Westerhausen, Matthias'

_publ_section_title
;
 1,3-Bis(2,4,6-trimethylphenyl)triazenides of potassium, magnesium,
 calcium, and strontium.
;
_journal_issue 17
_journal_name_full 'Dalton transactions (Cambridge, England : 2003)'
_journal_page_first 8089
_journal_page_last 8099
_journal_paper_doi 10.1039/c5dt00595g
_journal_volume 44
_journal_year 2015
_chemical_formula_moiety 'C44 H64 K2 N6 O4'
_chemical_formula_sum 'C44 H64 K2 N6 O4'
_chemical_formula_weight 819.21
_space_group_IT_number 14
_symmetry_cell_setting monoclinic
_symmetry_space_group_name_Hall '-P 2ybc'
_symmetry_space_group_name_H-M 'P 1 21/c 1'
_atom_sites_solution_hydrogens mixed
_atom_sites_solution_primary direct
_atom_sites_solution_secondary difmap
_audit_creation_method SHELXL-97
_audit_update_record
;
2015-02-09 deposited with the CCDC.
2015-03-25 downloaded from the CCDC.
;
_cell_angle_alpha 90.00
_cell_angle_beta 102.744(1)
_cell_angle_gamma 90.00
_cell_formula_units_Z 2
_cell_length_a 10.4235(2)
_cell_length_b 12.6648(2)
_cell_length_c 17.7569(3)
_cell_measurement_temperature 133(2)
_cell_volume 2286.37(7)
_computing_cell_refinement DENZO
_computing_data_collection COLLECT
_computing_data_reduction DENZO
_computing_molecular_graphics SHELXTL/PC
_computing_publication_material SHELXL-97
_computing_structure_refinement 'SHELXL-97 (Sheldrick, 2008)'
_computing_structure_solution 'SHELXS-97 (Sheldrick, 2008)'
_diffrn_ambient_temperature 133(2)
_diffrn_measured_fraction_theta_full 0.995
_diffrn_measured_fraction_theta_max 0.995
_diffrn_measurement_device_type KappaCCD
_diffrn_measurement_method 'phi- + omega-scan'
_diffrn_radiation_monochromator graphite
_diffrn_radiation_source 'fine-focus sealed tube'
_diffrn_radiation_type MoK\a
_diffrn_radiation_wavelength 0.71073
_diffrn_reflns_av_R_equivalents 0.0194
_diffrn_reflns_av_sigmaI/netI 0.0184
_diffrn_reflns_limit_h_max 13
_diffrn_reflns_limit_h_min -13
_diffrn_reflns_limit_k_max 16
_diffrn_reflns_limit_k_min -16
_diffrn_reflns_limit_l_max 22
_diffrn_reflns_limit_l_min -23
_diffrn_reflns_number 17898
_diffrn_reflns_theta_full 27.48
_diffrn_reflns_theta_max 27.48
_diffrn_reflns_theta_min 2.57
_exptl_absorpt_coefficient_mu 0.253
_exptl_absorpt_correction_T_max 0.7456
_exptl_absorpt_correction_T_min 0.7121
_exptl_absorpt_correction_type multi-scan
_exptl_absorpt_process_details 'SADABS, Bruker-AXS, 2002'
_exptl_crystal_colour colourless
_exptl_crystal_density_diffrn 1.190
_exptl_crystal_density_method 'not measured'
_exptl_crystal_description prism
_exptl_crystal_F_000 880
_exptl_crystal_size_max 0.044
_exptl_crystal_size_mid 0.042
_exptl_crystal_size_min 0.032
_refine_diff_density_max 0.309
_refine_diff_density_min -0.255
_refine_diff_density_rms 0.041
_refine_ls_extinction_method none
_refine_ls_goodness_of_fit_ref 1.032
_refine_ls_hydrogen_treatment mixed
_refine_ls_matrix_type full
_refine_ls_number_parameters 370
_refine_ls_number_reflns 5225
_refine_ls_number_restraints 0
_refine_ls_restrained_S_all 1.032
_refine_ls_R_factor_all 0.0384
_refine_ls_R_factor_gt 0.0346
_refine_ls_shift/su_max 0.008
_refine_ls_shift/su_mean 0.001
_refine_ls_structure_factor_coef Fsqd
_refine_ls_weighting_details 'calc w=1/[\s^2^(Fo^2^)+(0.0446P)^2^+1.0622P] where P=(Fo^2^+2Fc^2^)/3'
_refine_ls_weighting_scheme calc
_refine_ls_wR_factor_gt 0.0899
_refine_ls_wR_factor_ref 0.0930
_reflns_number_gt 4786
_reflns_number_total 5225
_reflns_threshold_expression >2sigma(I)
_cod_data_source_file c5dt00595g1.cif
_cod_data_source_block FO5594
_cod_depositor_comments 'Adding full bibliography for 7034604--7034610.cif.'
_cod_original_sg_symbol_H-M 'P 21/c'
_cod_database_code 7034606
_publcif_datablock.id {c0b718f7-15f4-45a7-ae33-367f0b66acf4}

loop_
_symmetry_equiv_pos_as_xyz
'x, y, z'
'-x, y+1/2, -z+1/2'
'-x, -y, -z'
'x, -y-1/2, z-1/2'

loop_
_atom_site_label
_atom_site_type_symbol
_atom_site_fract_x
_atom_site_fract_y
_atom_site_fract_z
_atom_site_U_iso_or_equiv
_atom_site_adp_type
_atom_site_occupancy
_atom_site_symmetry_multiplicity
_atom_site_calc_flag
_atom_site_refinement_flags
K1 K 0.43000(3) 0.55468(2) 0.570982(14) 0.02306(8) Uani 1 1 d .
O1 O 0.20690(10) 0.65114(9) 0.59564(6) 0.0378(2) Uani 1 1 d .
O2 O 0.43920(11) 0.63652(9) 0.71536(6) 0.0384(2) Uani 1 1 d .
N1 N 0.34924(10) 0.58219(8) 0.41195(6) 0.0196(2) Uani 1 1 d .
N2 N 0.42110(10) 0.66739(8) 0.40939(6) 0.0190(2) Uani 1 1 d .
N3 N 0.53408(10) 0.66432(8) 0.45906(6) 0.0206(2) Uani 1 1 d .
C1 C 0.22621(11) 0.58853(9) 0.35915(6) 0.0185(2) Uani 1 1 d .
C2 C 0.17859(12) 0.49470(9) 0.32024(7) 0.0207(2) Uani 1 1 d .
C3 C 0.06200(12) 0.49672(10) 0.26398(7) 0.0219(2) Uani 1 1 d .
H3 H 0.0305(15) 0.4318(12) 0.2363(9) 0.023(4) Uiso 1 1 d .
C4 C -0.01151(12) 0.58822(10) 0.24587(7) 0.0217(2) Uani 1 1 d .
C5 C 0.03066(12) 0.67751(10) 0.28976(7) 0.0217(2) Uani 1 1 d .
H5 H -0.0230(16) 0.7403(13) 0.2795(9) 0.030(4) Uiso 1 1 d .
C6 C 0.14691(12) 0.67993(9) 0.34667(7) 0.0199(2) Uani 1 1 d .
C7 C 0.25403(14) 0.39291(10) 0.33779(9) 0.0295(3) Uani 1 1 d .
H7C H 0.2852(17) 0.3819(14) 0.3933(11) 0.035(4) Uiso 1 1 d .
H7B H 0.1982(17) 0.3326(14) 0.3154(10) 0.039(4) Uiso 1 1 d .
H7A H 0.3312(19) 0.3908(14) 0.3155(10) 0.040(5) Uiso 1 1 d .
C8 C -0.13077(13) 0.59052(12) 0.18002(8) 0.0296(3) Uani 1 1 d .
H8B H -0.1602(19) 0.5222(17) 0.1632(11) 0.048(5) Uiso 1 1 d .
H8A H -0.206(2) 0.6251(17) 0.1932(13) 0.060(6) Uiso 1 1 d .
H8C H -0.114(2) 0.6293(18) 0.1343(13) 0.062(6) Uiso 1 1 d .
C9 C 0.17950(13) 0.77855(10) 0.39482(8) 0.0267(3) Uani 1 1 d .
H9C H 0.1016(17) 0.8198(14) 0.3931(10) 0.035(4) Uiso 1 1 d .
H9B H 0.2167(17) 0.7609(13) 0.4484(10) 0.034(4) Uiso 1 1 d .
H9A H 0.2410(19) 0.8263(15) 0.3764(11) 0.043(5) Uiso 1 1 d .
C10 C 0.60886(11) 0.75749(9) 0.45181(7) 0.0209(2) Uani 1 1 d .
C11 C 0.60642(11) 0.84307(9) 0.50129(7) 0.0211(2) Uani 1 1 d .
C12 C 0.67955(13) 0.93319(10) 0.49356(7) 0.0237(2) Uani 1 1 d .
H12 H 0.6774(15) 0.9925(13) 0.5267(9) 0.028(4) Uiso 1 1 d .
C13 C 0.75700(13) 0.93961(10) 0.43924(8) 0.0270(3) Uani 1 1 d .
C14 C 0.76056(14) 0.85257(12) 0.39209(9) 0.0335(3) Uani 1 1 d .
H14 H 0.8144(18) 0.8551(15) 0.3540(11) 0.044(5) Uiso 1 1 d .
C15 C 0.68742(14) 0.76175(11) 0.39730(8) 0.0314(3) Uani 1 1 d .
C16 C 0.52562(14) 0.83808(11) 0.56184(8) 0.0270(3) Uani 1 1 d .
H16C H 0.5280(17) 0.9056(14) 0.5885(10) 0.036(4) Uiso 1 1 d .
H16B H 0.5606(17) 0.7848(14) 0.6012(10) 0.036(4) Uiso 1 1 d .
H16A H 0.4348(18) 0.8198(14) 0.5400(11) 0.039(5) Uiso 1 1 d .
C17 C 0.83260(16) 1.03877(12) 0.43012(10) 0.0376(3) Uani 1 1 d .
H17B H 0.7732 1.0997 0.4244 0.056 Uiso 1 1 calc R
H17C H 0.8698 1.0325 0.3842 0.056 Uiso 1 1 calc R
H17A H 0.9038 1.0485 0.4759 0.056 Uiso 1 1 calc R
C18 C 0.6903(2) 0.67061(15) 0.34287(13) 0.0508(5) Uani 1 1 d .
H18C H 0.7402(18) 0.6214(15) 0.3759(10) 0.033(5) Uiso 1 1 d .
H18B H 0.605(2) 0.6397(18) 0.3192(13) 0.064(6) Uiso 1 1 d .
H18A H 0.749(2) 0.686(2) 0.3051(15) 0.079(7) Uiso 1 1 d .
C19 C 0.0786(2) 0.6261(2) 0.55398(13) 0.0593(5) Uani 1 1 d .
H19C H 0.085(2) 0.6019(17) 0.5019(13) 0.059(6) Uiso 1 1 d .
H19B H 0.042(2) 0.5692(18) 0.5806(14) 0.063(6) Uiso 1 1 d .
H19A H 0.018(3) 0.691(2) 0.5500(16) 0.093(9) Uiso 1 1 d .
C20 C 0.20769(16) 0.68531(14) 0.67225(9) 0.0383(3) Uani 1 1 d .
H20B H 0.1781(18) 0.6280(15) 0.7006(11) 0.041(5) Uiso 1 1 d .
H20A H 0.147(2) 0.7466(16) 0.6711(11) 0.049(5) Uiso 1 1 d .
C21 C 0.34403(17) 0.71913(13) 0.71045(9) 0.0377(3) Uani 1 1 d .
H21A H 0.3447(19) 0.7469(15) 0.7619(11) 0.048(5) Uiso 1 1 d .
H21B H 0.3712(17) 0.7755(14) 0.6791(10) 0.038(4) Uiso 1 1 d .
C22 C 0.4449(2) 0.56823(15) 0.77934(10) 0.0442(4) Uani 1 1 d .
H22C H 0.464(2) 0.6072(16) 0.8278(12) 0.051(5) Uiso 1 1 d .
H22B H 0.359(2) 0.5274(18) 0.7742(13) 0.066(6) Uiso 1 1 d .
H22A H 0.518(2) 0.5134(18) 0.7770(12) 0.060(6) Uiso 1 1 d .

loop_
_atom_site_aniso_label
_atom_site_aniso_U_11
_atom_site_aniso_U_22
_atom_site_aniso_U_33
_atom_site_aniso_U_23
_atom_site_aniso_U_13
_atom_site_aniso_U_12
K1 0.02765(15) 0.02294(14) 0.01892(13) -0.00060(9) 0.00583(10) 0.00380(10)
O1 0.0328(5) 0.0492(6) 0.0339(5) -0.0054(5) 0.0128(4) 0.0001(5)
O2 0.0419(6) 0.0488(6) 0.0256(5) -0.0039(4) 0.0102(4) 0.0023(5)
N1 0.0212(5) 0.0164(4) 0.0196(5) 0.0000(4) 0.0012(4) -0.0008(4)
N2 0.0205(5) 0.0184(5) 0.0178(5) -0.0018(4) 0.0036(4) -0.0001(4)
N3 0.0204(5) 0.0203(5) 0.0199(5) -0.0006(4) 0.0018(4) -0.0015(4)
C1 0.0201(5) 0.0184(5) 0.0171(5) 0.0016(4) 0.0039(4) -0.0011(4)
C2 0.0213(5) 0.0178(5) 0.0230(5) 0.0004(4) 0.0050(4) 0.0001(4)
C3 0.0217(5) 0.0192(6) 0.0244(6) -0.0036(4) 0.0039(4) -0.0027(4)
C4 0.0189(5) 0.0243(6) 0.0213(5) -0.0004(5) 0.0033(4) -0.0007(4)
C5 0.0211(5) 0.0193(6) 0.0240(6) 0.0011(4) 0.0034(4) 0.0025(4)
C6 0.0217(5) 0.0182(5) 0.0198(5) -0.0005(4) 0.0044(4) -0.0008(4)
C7 0.0293(7) 0.0176(6) 0.0369(7) -0.0033(5) -0.0029(6) 0.0016(5)
C8 0.0232(6) 0.0303(7) 0.0308(7) -0.0047(6) -0.0035(5) 0.0018(5)
C9 0.0267(6) 0.0199(6) 0.0307(7) -0.0058(5) 0.0000(5) 0.0035(5)
C10 0.0199(5) 0.0198(6) 0.0212(5) -0.0005(4) 0.0009(4) -0.0007(4)
C11 0.0219(5) 0.0209(6) 0.0181(5) 0.0014(4) -0.0007(4) 0.0028(4)
C12 0.0264(6) 0.0201(6) 0.0213(6) -0.0016(4) -0.0018(5) 0.0004(5)
C13 0.0239(6) 0.0248(6) 0.0302(6) -0.0001(5) 0.0017(5) -0.0045(5)
C14 0.0329(7) 0.0331(7) 0.0392(8) -0.0062(6) 0.0180(6) -0.0082(6)
C15 0.0335(7) 0.0283(7) 0.0355(7) -0.0084(5) 0.0146(6) -0.0062(5)
C16 0.0351(7) 0.0228(6) 0.0241(6) -0.0003(5) 0.0084(5) 0.0019(5)
C17 0.0368(8) 0.0291(7) 0.0476(9) -0.0014(6) 0.0111(7) -0.0101(6)
C18 0.0639(12) 0.0409(9) 0.0604(11) -0.0234(9) 0.0409(10) -0.0190(9)
C19 0.0386(9) 0.0887(17) 0.0509(11) -0.0080(11) 0.0109(8) -0.0127(10)
C20 0.0424(8) 0.0417(8) 0.0371(8) -0.0036(6) 0.0228(7) 0.0009(7)
C21 0.0491(9) 0.0360(8) 0.0332(7) -0.0072(6) 0.0200(7) -0.0032(7)
C22 0.0561(10) 0.0468(9) 0.0291(8) -0.0033(7) 0.0078(7) -0.0079(8)

loop_
_atom_type_symbol
_atom_type_description
_atom_type_scat_dispersion_real
_atom_type_scat_dispersion_imag
_atom_type_scat_source
C C 0.0033 0.0016 'International Tables Vol C Tables 4.2.6.8 and 6.1.1.4'
H H 0.0000 0.0000 'International Tables Vol C Tables 4.2.6.8 and 6.1.1.4'
N N 0.0061 0.0033 'International Tables Vol C Tables 4.2.6.8 and 6.1.1.4'
O O 0.0106 0.0060 'International Tables Vol C Tables 4.2.6.8 and 6.1.1.4'
K K 0.2009 0.2494 'International Tables Vol C Tables 4.2.6.8 and 6.1.1.4'

loop_
_geom_angle_atom_site_label_1
_geom_angle_atom_site_label_2
_geom_angle_atom_site_label_3
_geom_angle
_geom_angle_site_symmetry_1
_geom_angle_site_symmetry_3
O1 K1 O2 62.60(3) . .
O1 K1 N1 91.66(3) . .
O2 K1 N1 147.09(3) . .
O1 K1 N3 111.29(3) . .
O2 K1 N3 122.03(3) . .
N1 K1 N3 45.84(3) . .
O1 K1 N1 161.46(3) . 3_666
O2 K1 N1 105.65(3) . 3_666
N1 K1 N1 103.94(3) . 3_666
N3 K1 N1 86.99(3) . 3_666
O1 K1 N3 127.62(3) . 3_666
O2 K1 N3 124.05(3) . 3_666
N1 K1 N3 87.42(3) . 3_666
N3 K1 N3 104.97(3) . 3_666
N1 K1 N3 45.06(3) 3_666 3_666
O1 K1 N2 94.98(3) . .
O2 K1 N2 131.23(3) . .
N1 K1 N2 24.35(3) . .
N3 K1 N2 24.16(3) . .
N1 K1 N2 103.36(3) 3_666 .
N3 K1 N2 104.18(3) 3_666 .
O1 K1 N2 141.49(3) . 3_666
O2 K1 N2 108.32(3) . 3_666
N1 K1 N2 104.58(3) . 3_666
N3 K1 N2 104.86(3) . 3_666
N1 K1 N2 24.38(3) 3_666 3_666
N3 K1 N2 24.13(3) 3_666 3_666
N2 K1 N2 114.17(2) . 3_666
O1 K1 C7 127.06(3) . 3_666
O2 K1 C7 69.57(4) . 3_666
N1 K1 C7 120.20(4) . 3_666
N3 K1 C7 75.97(3) . 3_666
N1 K1 C7 52.56(3) 3_666 3_666
N3 K1 C7 97.19(3) 3_666 3_666
N2 K1 C7 100.03(3) . 3_666
N2 K1 C7 73.95(3) 3_666 3_666
O1 K1 K1 143.18(3) . 3_666
O2 K1 K1 153.56(3) . 3_666
N1 K1 K1 52.73(2) . 3_666
N3 K1 K1 52.94(2) . 3_666
N1 K1 K1 51.21(2) 3_666 3_666
N3 K1 K1 52.02(2) 3_666 3_666
N2 K1 K1 57.171(19) . 3_666
N2 K1 K1 56.999(19) 3_666 3_666
C7 K1 K1 84.58(3) 3_666 3_666
O1 K1 C21 42.66(4) . .
O2 K1 C21 22.63(4) . .
N1 K1 C21 125.15(4) . .
N3 K1 C21 113.74(3) . .
N1 K1 C21 127.94(4) 3_666 .
N3 K1 C21 140.55(4) 3_666 .
N2 K1 C21 114.16(3) . .
N2 K1 C21 129.85(3) 3_666 .
C7 K1 C21 85.36(4) 3_666 .
K1 K1 C21 165.10(3) 3_666 .
C19 O1 C20 111.89(13) . .
C19 O1 K1 123.61(12) . .
C20 O1 K1 117.41(9) . .
C22 O2 C21 113.61(12) . .
C22 O2 K1 120.27(10) . .
C21 O2 K1 109.75(8) . .
N2 N1 C1 111.67(9) . .
N2 N1 K1 95.18(6) . .
C1 N1 K1 134.94(7) . .
N2 N1 K1 92.87(6) . 3_666
C1 N1 K1 134.39(7) . 3_666
K1 N1 K1 76.06(3) . 3_666
N3 N2 N1 112.72(9) . .
N3 N2 K1 62.37(6) . .
N1 N2 K1 60.46(6) . .
N3 N2 K1 63.66(6) . 3_666
N1 N2 K1 62.76(6) . 3_666
K1 N2 K1 65.83(2) . 3_666
N2 N3 C10 109.96(9) . .
N2 N3 K1 93.47(7) . .
C10 N3 K1 140.02(7) . .
N2 N3 K1 92.20(6) . 3_666
C10 N3 K1 133.10(7) . 3_666
K1 N3 K1 75.03(3) . 3_666
C2 C1 C6 118.96(10) . .
C2 C1 N1 116.56(10) . .
C6 C1 N1 124.38(10) . .
C3 C2 C1 119.58(11) . .
C3 C2 C7 119.81(11) . .
C1 C2 C7 120.60(11) . .
C4 C3 C2 122.11(11) . .
C4 C3 H3 118.7(9) . .
C2 C3 H3 119.2(9) . .
C3 C4 C5 117.37(11) . .
C3 C4 C8 120.99(11) . .
C5 C4 C8 121.63(11) . .
C4 C5 C6 122.74(11) . .
C4 C5 H5 117.8(10) . .
C6 C5 H5 119.5(10) . .
C5 C6 C1 118.70(11) . .
C5 C6 C9 118.62(11) . .
C1 C6 C9 122.62(11) . .
C2 C7 K1 109.76(8) . 3_666
C2 C7 H7C 111.9(10) . .
K1 C7 H7C 58.4(10) 3_666 .
C2 C7 H7B 110.1(10) . .
K1 C7 H7B 139.9(10) 3_666 .
H7C C7 H7B 109.3(14) . .
C2 C7 H7A 112.4(11) . .
K1 C7 H7A 53.0(11) 3_666 .
H7C C7 H7A 106.7(15) . .
H7B C7 H7A 106.3(15) . .
C4 C8 H8B 112.5(12) . .
C4 C8 H8A 113.1(13) . .
H8B C8 H8A 105.6(17) . .
C4 C8 H8C 112.3(13) . .
H8B C8 H8C 107.3(17) . .
H8A C8 H8C 105.7(18) . .
C6 C9 H9C 110.4(10) . .
C6 C9 H9B 110.9(10) . .
H9C C9 H9B 108.0(14) . .
C6 C9 H9A 113.6(11) . .
H9C C9 H9A 105.2(15) . .
H9B C9 H9A 108.5(15) . .
C11 C10 C15 119.92(11) . .
C11 C10 N3 119.67(11) . .
C15 C10 N3 120.38(11) . .
C12 C11 C10 119.05(11) . .
C12 C11 C16 120.53(11) . .
C10 C11 C16 120.42(11) . .
C13 C12 C11 121.97(12) . .
C13 C12 H12 118.5(10) . .
C11 C12 H12 119.5(10) . .
C14 C13 C12 117.93(12) . .
C14 C13 C17 120.74(13) . .
C12 C13 C17 121.31(12) . .
C13 C14 C15 121.78(13) . .
C13 C14 H14 119.4(11) . .
C15 C14 H14 118.8(11) . .
C14 C15 C10 119.31(12) . .
C14 C15 C18 119.98(13) . .
C10 C15 C18 120.69(13) . .
C11 C16 H16C 110.6(10) . .
C11 C16 H16B 111.0(10) . .
H16C C16 H16B 106.9(14) . .
C11 C16 H16A 112.1(11) . .
H16C C16 H16A 108.8(15) . .
H16B C16 H16A 107.3(15) . .
C13 C17 H17B 109.5 . .
C13 C17 H17C 109.5 . .
H17B C17 H17C 109.5 . .
C13 C17 H17A 109.5 . .
H17B C17 H17A 109.5 . .
H17C C17 H17A 109.5 . .
C15 C18 H18C 101.3(11) . .
C15 C18 H18B 115.9(14) . .
H18C C18 H18B 109.3(17) . .
C15 C18 H18A 111.9(14) . .
H18C C18 H18A 101.9(18) . .
H18B C18 H18A 115(2) . .
O1 C19 H19C 108.0(13) . .
O1 C19 H19B 109.5(14) . .
H19C C19 H19B 109.4(19) . .
O1 C19 H19A 110.9(16) . .
H19C C19 H19A 110(2) . .
H19B C19 H19A 109(2) . .
O1 C20 C21 108.94(12) . .
O1 C20 H20B 109.4(11) . .
C21 C20 H20B 110.9(11) . .
O1 C20 H20A 110.3(11) . .
C21 C20 H20A 108.8(11) . .
H20B C20 H20A 108.6(15) . .
O2 C21 C20 113.25(13) . .
O2 C21 K1 47.62(6) . .
C20 C21 K1 82.80(8) . .
O2 C21 H21A 110.1(11) . .
C20 C21 H21A 109.7(12) . .
K1 C21 H21A 157.7(11) . .
O2 C21 H21B 106.4(10) . .
C20 C21 H21B 108.3(10) . .
K1 C21 H21B 83.2(10) . .
H21A C21 H21B 108.9(15) . .
O2 C22 H22C 111.3(12) . .
O2 C22 H22B 110.9(13) . .
H22C C22 H22B 109.7(18) . .
O2 C22 H22A 106.0(12) . .
H22C C22 H22A 111.6(17) . .
H22B C22 H22A 107.2(18) . .

loop_
_geom_bond_atom_site_label_1
_geom_bond_atom_site_label_2
_geom_bond_distance
_geom_bond_site_symmetry_2
K1 O1 2.7462(11) .
K1 O2 2.7472(10) .
K1 N1 2.7850(10) .
K1 N3 2.8296(11) .
K1 N1 2.8432(10) 3_666
K1 N3 2.8646(10) 3_666
K1 N2 3.1878(10) .
K1 N2 3.1940(10) 3_666
K1 C7 3.3997(14) 3_666
K1 K1 3.4678(5) 3_666
K1 C21 3.5004(15) .
O1 C19 1.414(2) .
O1 C20 1.4257(18) .
O2 C22 1.419(2) .
O2 C21 1.431(2) .
N1 N2 1.3200(14) .
N1 C1 1.4141(14) .
N1 K1 2.8432(10) 3_666
N2 N3 1.3069(14) .
N2 K1 3.1940(10) 3_666
N3 C10 1.4355(15) .
N3 K1 2.8646(10) 3_666
C1 C2 1.4087(16) .
C1 C6 1.4112(16) .
C2 C3 1.3928(16) .
C2 C7 1.5064(17) .
C3 C4 1.3873(17) .
C3 H3 0.977(15) .
C4 C5 1.3886(17) .
C4 C8 1.5072(17) .
C5 C6 1.3965(16) .
C5 H5 0.966(17) .
C6 C9 1.5093(16) .
C7 K1 3.3998(14) 3_666
C7 H7C 0.978(18) .
C7 H7B 0.988(18) .
C7 H7A 0.972(19) .
C8 H8B 0.94(2) .
C8 H8A 0.97(2) .
C8 H8C 1.00(2) .
C9 H9C 0.960(18) .
C9 H9B 0.970(18) .
C9 H9A 0.99(2) .
C10 C11 1.3991(16) .
C10 C15 1.3999(18) .
C11 C12 1.3960(17) .
C11 C16 1.5062(18) .
C12 C13 1.3900(19) .
C12 H12 0.958(17) .
C13 C14 1.3898(19) .
C13 C17 1.5101(18) .
C14 C15 1.3943(19) .
C14 H14 0.97(2) .
C15 C18 1.510(2) .
C16 H16C 0.975(18) .
C16 H16B 0.982(18) .
C16 H16A 0.969(19) .
C17 H17B 0.9800 .
C17 H17C 0.9800 .
C17 H17A 0.9800 .
C18 H18C 0.932(18) .
C18 H18B 0.98(2) .
C18 H18A 1.02(3) .
C19 H19C 0.99(2) .
C19 H19B 0.98(2) .
C19 H19A 1.03(3) .
C20 C21 1.496(2) .
C20 H20B 0.972(19) .
C20 H20A 1.00(2) .
C21 H21A 0.98(2) .
C21 H21B 0.984(18) .
C22 H22C 0.97(2) .
C22 H22B 1.02(2) .
C22 H22A 1.04(2) .
